data_7106105
loop_
_publ_author_name
'Zhu Du'
'Hui Zhou'
'Haisheng Yao'
'Yong Zhang'
'Yingming Yao'
'Qi Shen'

_publ_section_title
;
 The First Bridged Lanthanide Carbene Complex Formed through Reduction of
 Carbodiimide by amine Bis(phenolate )Ytterbium(II) Complex and Its
 Reactivity to Phenylisocyanate
;
_journal_name_full Chem.Commun.
_journal_page_first 3595
_journal_paper_doi 10.1039/c0cc04504g
_journal_volume 47
_journal_year 2011
_chemical_formula_moiety 'C29 H29 N5 O4, 0.5(C8 H16 O2)'
_chemical_formula_sum 'C33 H37 N5 O5'
_chemical_formula_weight 583.68
_chemical_name_systematic
;
?
;
_space_group_IT_number 2
_symmetry_cell_setting triclinic
_symmetry_space_group_name_Hall '-P 1'
_symmetry_space_group_name_H-M 'P -1'
_atom_sites_solution_hydrogens geom
_atom_sites_solution_primary direct
_atom_sites_solution_secondary difmap
_audit_creation_method SHELXL-97
_cell_angle_alpha 91.893(3)
_cell_angle_beta 96.746(4)
_cell_angle_gamma 115.175(5)
_cell_formula_units_Z 2
_cell_length_a 10.0023(19)
_cell_length_b 10.691(2)
_cell_length_c 16.123(3)
_cell_measurement_temperature 193(2)
_cell_measurement_theta_max 25.3491
_cell_measurement_theta_min 3.0539
_cell_volume 1542.9(5)
_computing_cell_refinement 'CrystalClear, Ver. 1.30 (Rigaku/MSC, 2001)'
_computing_data_collection 'CrystalClear, Ver. 1.30 (Rigaku/MSC, 2001)'
_computing_data_reduction 'CrystalStructure, Ver. 3.60 (Rigaku/MSC, 2004)'
_computing_molecular_graphics 'ORTEPII (Johnson, 1976)'
_computing_publication_material SHELXL97
_computing_structure_refinement 'SHELXL-97 (Sheldrick, 1997)'
_computing_structure_solution 'SHELXS-97 (Sheldrick, 1990)'
_diffrn_ambient_temperature 193(2)
_diffrn_measured_fraction_theta_full 0.992
_diffrn_measured_fraction_theta_max 0.992
_diffrn_measurement_device_type 'Rigaku MercuryCCD area detector'
_diffrn_measurement_method \w
_diffrn_radiation_monochromator graphite
_diffrn_radiation_source 'fine-focus sealed tube'
_diffrn_radiation_type MoK\a
_diffrn_radiation_wavelength 0.71075
_diffrn_reflns_av_R_equivalents 0.0564
_diffrn_reflns_av_sigmaI/netI 0.0820
_diffrn_reflns_limit_h_max 11
_diffrn_reflns_limit_h_min -12
_diffrn_reflns_limit_k_max 12
_diffrn_reflns_limit_k_min -11
_diffrn_reflns_limit_l_max 19
_diffrn_reflns_limit_l_min -18
_diffrn_reflns_number 13339
_diffrn_reflns_theta_full 25.50
_diffrn_reflns_theta_max 25.50
_diffrn_reflns_theta_min 3.16
_diffrn_standards_decay_% 0
_diffrn_standards_interval_count 0
_diffrn_standards_interval_time 0
_diffrn_standards_number 0
_exptl_absorpt_coefficient_mu 0.086
_exptl_absorpt_correction_T_max 0.9915
_exptl_absorpt_correction_T_min 0.9664
_exptl_absorpt_correction_type multi-scan
_exptl_absorpt_process_details 'Jacobson, R. (1998) Private communication to Rigaku Company, Tokyo, Japan.'
_exptl_crystal_colour colorless
_exptl_crystal_density_diffrn 1.256
_exptl_crystal_density_method 'not measured'
_exptl_crystal_description Platelet
_exptl_crystal_F_000 620
_exptl_crystal_size_max 0.40
_exptl_crystal_size_mid 0.20
_exptl_crystal_size_min 0.10
_refine_diff_density_max 0.574
_refine_diff_density_min -0.682
_refine_diff_density_rms 0.069
_refine_ls_extinction_coef 0.020(6)
_refine_ls_extinction_expression Fc^*^=kFc[1+0.001xFc^2^\l^3^/sin(2\q)]^-1/4^
_refine_ls_extinction_method SHELXL
_refine_ls_goodness_of_fit_ref 1.032
_refine_ls_hydrogen_treatment constr
_refine_ls_matrix_type full
_refine_ls_number_parameters 371
_refine_ls_number_reflns 5683
_refine_ls_number_restraints 22
_refine_ls_restrained_S_all 1.077
_refine_ls_R_factor_all 0.1487
_refine_ls_R_factor_gt 0.0915
_refine_ls_shift/su_max 0.001
_refine_ls_shift/su_mean 0.000
_refine_ls_structure_factor_coef Fsqd
_refine_ls_weighting_details 'calc w=1/[\s^2^(Fo^2^)+(0.1673P)^2^+0.0000P] where P=(Fo^2^+2Fc^2^)/3'
_refine_ls_weighting_scheme calc
_refine_ls_wR_factor_gt 0.2491
_refine_ls_wR_factor_ref 0.2864
_reflns_number_gt 3120
_reflns_number_total 5683
_reflns_threshold_expression >2sigma(I)
_cod_data_source_file c0cc04504g.txt
_cod_data_source_block Complex4
_cod_database_code 7106105

loop_
_symmetry_equiv_pos_as_xyz
'x, y, z'
'-x, -y, -z'

loop_
_atom_site_label
_atom_site_type_symbol
_atom_site_fract_x
_atom_site_fract_y
_atom_site_fract_z
_atom_site_U_iso_or_equiv
_atom_site_adp_type
_atom_site_occupancy
_atom_site_symmetry_multiplicity
_atom_site_calc_flag
_atom_site_refinement_flags
_atom_site_disorder_assembly
_atom_site_disorder_group
O1 O 0.7807(4) 0.5394(3) 0.72310(19) 0.0605(9) Uani 1 1 d . . .
O2 O 0.6238(4) 0.2771(3) 0.9384(2) 0.0650(9) Uani 1 1 d . A .
O3 O 0.4631(3) -0.1237(3) 0.57664(17) 0.0446(7) Uani 1 1 d . . .
O4 O 0.3171(3) 0.1845(3) 0.69152(18) 0.0507(8) Uani 1 1 d . . .
N1 N 0.5655(3) 0.1673(3) 0.80691(19) 0.0398(8) Uani 1 1 d . A .
N2 N 0.6494(4) 0.3067(3) 0.69289(19) 0.0410(8) Uani 1 1 d . . .
N3 N 0.7049(4) 0.4088(3) 0.8311(2) 0.0501(9) Uani 1 1 d . A .
N4 N 0.5888(3) 0.0623(3) 0.67845(19) 0.0363(7) Uani 1 1 d . . .
N5 N 0.3536(3) 0.0121(3) 0.6216(2) 0.0394(8) Uani 1 1 d . . .
C1 C 0.5564(4) 0.1710(3) 0.7176(2) 0.0373(9) Uani 1 1 d . . .
C2 C 0.4737(5) 0.0315(4) 0.8380(3) 0.0493(10) Uani 1 1 d . . .
H2 H 0.4348 -0.0381 0.7887 0.059 Uiso 1 1 calc R . .
C3 C 0.3386(5) 0.0314(6) 0.8720(3) 0.0714(15) Uani 1 1 d . . .
H3A H 0.3711 0.0927 0.9234 0.107 Uiso 1 1 calc R . .
H3B H 0.2740 -0.0621 0.8835 0.107 Uiso 1 1 calc R . .
H3C H 0.2843 0.0634 0.8309 0.107 Uiso 1 1 calc R . .
C4 C 0.5677(5) -0.0144(5) 0.8994(3) 0.0594(12) Uani 1 1 d . . .
H4A H 0.6480 -0.0189 0.8729 0.089 Uiso 1 1 calc R . .
H4B H 0.5057 -0.1054 0.9157 0.089 Uiso 1 1 calc R . .
H4C H 0.6095 0.0517 0.9488 0.089 Uiso 1 1 calc R . .
C5 C 0.6506(5) 0.3203(4) 0.6008(2) 0.0481(11) Uani 1 1 d . . .
H5 H 0.5957 0.2248 0.5730 0.058 Uiso 1 1 calc R . .
C6 C 0.5649(6) 0.4012(5) 0.5657(3) 0.0620(13) Uani 1 1 d . . .
H6A H 0.4671 0.3641 0.5836 0.093 Uiso 1 1 calc R . .
H6B H 0.5536 0.3923 0.5050 0.093 Uiso 1 1 calc R . .
H6C H 0.6198 0.4984 0.5865 0.093 Uiso 1 1 calc R . .
C7 C 0.8063(5) 0.3742(5) 0.5775(3) 0.0585(12) Uani 1 1 d . . .
H7A H 0.8629 0.4708 0.5992 0.088 Uiso 1 1 calc R . .
H7B H 0.8003 0.3665 0.5169 0.088 Uiso 1 1 calc R . .
H7C H 0.8556 0.3200 0.6014 0.088 Uiso 1 1 calc R . .
C8 C 0.7149(4) 0.4254(4) 0.7467(3) 0.0449(10) Uani 1 1 d . . .
C9 C 0.7703(7) 0.5316(5) 0.8887(3) 0.0790(18) Uani 1 1 d D . .
C10 C 0.6580(16) 0.5620(11) 0.9138(9) 0.1009(15) Uani 0.50 1 d PD A 1
H10 H 0.5573 0.5003 0.8968 0.121 Uiso 0.50 1 calc PR A 1
C10' C 0.7092(16) 0.6168(10) 0.9159(8) 0.1009(15) Uani 0.50 1 d PD A 2
H10' H 0.6086 0.5977 0.8995 0.121 Uiso 0.50 1 calc PR A 2
C11 C 0.6962(17) 0.6886(10) 0.9662(8) 0.1009(15) Uani 0.50 1 d PD A 1
H11 H 0.6224 0.7155 0.9791 0.121 Uiso 0.50 1 calc PR A 1
C11' C 0.8082(17) 0.7350(12) 0.9703(9) 0.1009(15) Uani 0.50 1 d PD A 2
H11' H 0.7673 0.7909 0.9927 0.121 Uiso 0.50 1 calc PR A 2
C12 C 0.8498(16) 0.7706(11) 0.9971(9) 0.1009(15) Uani 0.50 1 d PD A 1
H12 H 0.8800 0.8522 1.0326 0.121 Uiso 0.50 1 calc PR A 1
C12' C 0.9589(16) 0.7759(12) 0.9935(9) 0.1009(15) Uani 0.50 1 d PD A 2
H12' H 1.0193 0.8616 1.0246 0.121 Uiso 0.50 1 calc PR A 2
C13 C 0.9538(16) 0.7280(12) 0.9740(9) 0.1009(15) Uani 0.50 1 d PD A 1
H13 H 1.0550 0.7838 0.9943 0.121 Uiso 0.50 1 calc PR A 1
C13' C 1.0178(18) 0.6898(10) 0.9704(8) 0.1009(15) Uani 0.50 1 d PD A 2
H13' H 1.1182 0.7103 0.9888 0.121 Uiso 0.50 1 calc PR A 2
C14 C 0.9186(16) 0.6085(11) 0.9229(9) 0.1009(15) Uani 0.50 1 d PD A 1
H14 H 0.9925 0.5806 0.9118 0.121 Uiso 0.50 1 calc PR A 1
C14' C 0.9209(16) 0.5639(11) 0.9160(9) 0.1009(15) Uani 0.50 1 d PD A 2
H14' H 0.9602 0.5032 0.8988 0.121 Uiso 0.50 1 calc PR A 2
C15 C 0.6286(5) 0.2815(4) 0.8639(3) 0.0464(10) Uani 1 1 d . . .
C16 C 0.4705(4) -0.0275(3) 0.6212(2) 0.0354(8) Uani 1 1 d . . .
C17 C 0.7101(4) 0.0333(4) 0.7122(2) 0.0396(9) Uani 1 1 d . . .
C18 C 0.8462(4) 0.1411(4) 0.7485(3) 0.0464(10) Uani 1 1 d . . .
H18 H 0.8611 0.2340 0.7472 0.056 Uiso 1 1 calc R . .
C19 C 0.9578(5) 0.1106(5) 0.7859(3) 0.0596(12) Uani 1 1 d . . .
H19 H 1.0494 0.1833 0.8098 0.071 Uiso 1 1 calc R . .
C20 C 0.9381(5) -0.0253(5) 0.7892(3) 0.0630(13) Uani 1 1 d . . .
H20 H 1.0147 -0.0448 0.8163 0.076 Uiso 1 1 calc R . .
C21 C 0.8060(5) -0.1310(5) 0.7527(3) 0.0604(12) Uani 1 1 d . . .
H21 H 0.7933 -0.2232 0.7534 0.073 Uiso 1 1 calc R . .
C22 C 0.6906(5) -0.1038(4) 0.7147(3) 0.0487(10) Uani 1 1 d . . .
H22 H 0.5998 -0.1774 0.6906 0.058 Uiso 1 1 calc R . .
C23 C 0.3918(4) 0.1264(4) 0.6767(2) 0.0384(9) Uani 1 1 d . . .
C24 C 0.2060(4) -0.0659(4) 0.5742(2) 0.0386(9) Uani 1 1 d . . .
C25 C 0.0963(5) -0.1560(4) 0.6156(3) 0.0550(11) Uani 1 1 d . . .
H25 H 0.1174 -0.1675 0.6724 0.066 Uiso 1 1 calc R . .
C26 C -0.0468(5) -0.2300(5) 0.5713(4) 0.0663(14) Uani 1 1 d . . .
H26 H -0.1235 -0.2924 0.5983 0.080 Uiso 1 1 calc R . .
C27 C -0.0757(5) -0.2120(5) 0.4888(3) 0.0601(13) Uani 1 1 d . . .
H27 H -0.1725 -0.2611 0.4591 0.072 Uiso 1 1 calc R . .
C28 C 0.0363(5) -0.1222(5) 0.4490(3) 0.0562(12) Uani 1 1 d . . .
H28 H 0.0161 -0.1115 0.3919 0.067 Uiso 1 1 calc R . .
C29 C 0.1790(4) -0.0472(4) 0.4921(3) 0.0448(10) Uani 1 1 d . . .
H29 H 0.2554 0.0153 0.4651 0.054 Uiso 1 1 calc R . .
O5 O 0.6665(15) 0.2989(16) 0.2504(9) 0.1341(18) Uiso 0.50 1 d PD B 1
O5' O 0.7129(15) 0.3017(16) 0.2458(10) 0.1341(18) Uiso 0.50 1 d PD C 2
C30 C 0.703(2) 0.4081(17) 0.3157(12) 0.1341(18) Uiso 0.50 1 d PD B 1
H30A H 0.7568 0.3930 0.3664 0.161 Uiso 0.50 1 calc PR B 1
H30B H 0.6124 0.4126 0.3299 0.161 Uiso 0.50 1 calc PR B 1
C30' C 0.782(2) 0.4161(18) 0.3036(12) 0.1341(18) Uiso 0.50 1 d PD C 2
H30C H 0.8898 0.4647 0.3013 0.161 Uiso 0.50 1 calc PR C 2
H30D H 0.7661 0.3921 0.3609 0.161 Uiso 0.50 1 calc PR C 2
C31 C 0.802(2) 0.5414(17) 0.2796(11) 0.1341(18) Uiso 0.50 1 d PD B 1
H31A H 0.7524 0.6031 0.2745 0.161 Uiso 0.50 1 calc PR B 1
H31B H 0.8970 0.5901 0.3170 0.161 Uiso 0.50 1 calc PR B 1
C31' C 0.698(2) 0.501(2) 0.2706(11) 0.1341(18) Uiso 0.50 1 d PD C 2
H31C H 0.5914 0.4507 0.2734 0.161 Uiso 0.50 1 calc PR C 2
H31D H 0.7378 0.5913 0.3029 0.161 Uiso 0.50 1 calc PR C 2
C32 C 0.830(2) 0.5035(16) 0.1942(11) 0.1341(18) Uiso 0.50 1 d PD B 1
H32A H 0.7732 0.5277 0.1491 0.161 Uiso 0.50 1 calc PR B 1
H32B H 0.9365 0.5497 0.1888 0.161 Uiso 0.50 1 calc PR B 1
C32' C 0.726(2) 0.5161(16) 0.1829(11) 0.1341(18) Uiso 0.50 1 d PD C 2
H32C H 0.6644 0.5519 0.1493 0.161 Uiso 0.50 1 calc PR C 2
H32D H 0.8318 0.5666 0.1766 0.161 Uiso 0.50 1 calc PR C 2
C33 C 0.777(2) 0.3513(16) 0.1930(12) 0.1341(18) Uiso 0.50 1 d PD B 1
H33A H 0.7321 0.3074 0.1360 0.161 Uiso 0.50 1 calc PR B 1
H33B H 0.8612 0.3293 0.2105 0.161 Uiso 0.50 1 calc PR B 1
C33' C 0.669(2) 0.3648(16) 0.1731(11) 0.1341(18) Uiso 0.50 1 d PD C 2
H33C H 0.7046 0.3393 0.1239 0.161 Uiso 0.50 1 calc PR C 2
H33D H 0.5602 0.3241 0.1616 0.161 Uiso 0.50 1 calc PR C 2

loop_
_atom_site_aniso_label
_atom_site_aniso_U_11
_atom_site_aniso_U_22
_atom_site_aniso_U_33
_atom_site_aniso_U_23
_atom_site_aniso_U_13
_atom_site_aniso_U_12
O1 0.086(2) 0.0337(15) 0.0514(19) -0.0010(12) 0.0041(16) 0.0174(14)
O2 0.093(2) 0.0615(18) 0.0316(19) -0.0043(13) 0.0081(16) 0.0259(17)
O3 0.0488(16) 0.0390(14) 0.0463(17) -0.0086(12) 0.0038(12) 0.0210(12)
O4 0.0580(17) 0.0562(16) 0.0470(18) -0.0074(13) 0.0008(13) 0.0358(14)
N1 0.0471(18) 0.0403(16) 0.0295(18) -0.0020(13) 0.0017(13) 0.0178(14)
N2 0.0515(19) 0.0367(16) 0.0320(18) -0.0016(13) 0.0007(14) 0.0180(14)
N3 0.072(2) 0.0378(17) 0.034(2) -0.0083(14) 0.0031(16) 0.0195(16)
N4 0.0391(17) 0.0342(15) 0.0361(18) -0.0005(12) 0.0021(13) 0.0174(13)
N5 0.0401(17) 0.0421(17) 0.0370(19) -0.0045(13) -0.0001(14) 0.0208(14)
C1 0.044(2) 0.0317(17) 0.037(2) 0.0014(14) 0.0056(16) 0.0176(16)
C2 0.056(3) 0.046(2) 0.039(2) 0.0093(17) 0.0075(19) 0.0147(19)
C3 0.056(3) 0.091(4) 0.063(3) 0.022(3) 0.013(2) 0.027(3)
C4 0.075(3) 0.060(3) 0.046(3) 0.013(2) 0.012(2) 0.031(2)
C5 0.073(3) 0.041(2) 0.031(2) 0.0034(16) 0.0032(19) 0.0267(19)
C6 0.073(3) 0.068(3) 0.048(3) 0.015(2) 0.001(2) 0.034(2)
C7 0.073(3) 0.057(2) 0.050(3) 0.005(2) 0.016(2) 0.031(2)
C8 0.055(2) 0.039(2) 0.041(3) -0.0065(17) -0.0028(18) 0.0235(18)
C9 0.143(5) 0.056(3) 0.033(3) -0.007(2) -0.004(3) 0.043(3)
C10 0.150(4) 0.040(3) 0.081(3) -0.039(2) -0.010(3) 0.022(3)
C10' 0.150(4) 0.040(3) 0.081(3) -0.039(2) -0.010(3) 0.022(3)
C11 0.150(4) 0.040(3) 0.081(3) -0.039(2) -0.010(3) 0.022(3)
C11' 0.150(4) 0.040(3) 0.081(3) -0.039(2) -0.010(3) 0.022(3)
C12 0.150(4) 0.040(3) 0.081(3) -0.039(2) -0.010(3) 0.022(3)
C12' 0.150(4) 0.040(3) 0.081(3) -0.039(2) -0.010(3) 0.022(3)
C13 0.150(4) 0.040(3) 0.081(3) -0.039(2) -0.010(3) 0.022(3)
C13' 0.150(4) 0.040(3) 0.081(3) -0.039(2) -0.010(3) 0.022(3)
C14 0.150(4) 0.040(3) 0.081(3) -0.039(2) -0.010(3) 0.022(3)
C14' 0.150(4) 0.040(3) 0.081(3) -0.039(2) -0.010(3) 0.022(3)
C15 0.052(2) 0.050(2) 0.038(3) -0.0030(18) 0.0017(18) 0.0252(19)
C16 0.041(2) 0.0356(18) 0.031(2) 0.0021(15) 0.0046(15) 0.0186(16)
C17 0.043(2) 0.045(2) 0.031(2) 0.0016(15) 0.0011(16) 0.0208(17)
C18 0.047(2) 0.043(2) 0.048(3) 0.0029(17) 0.0039(18) 0.0188(18)
C19 0.042(2) 0.073(3) 0.056(3) 0.007(2) -0.005(2) 0.021(2)
C20 0.054(3) 0.083(3) 0.067(3) 0.011(2) 0.002(2) 0.045(3)
C21 0.071(3) 0.055(3) 0.067(3) 0.006(2) 0.003(2) 0.040(2)
C22 0.048(2) 0.046(2) 0.054(3) 0.0055(18) 0.0039(19) 0.0229(18)
C23 0.044(2) 0.0433(19) 0.031(2) 0.0008(15) 0.0033(16) 0.0229(17)
C24 0.0363(19) 0.043(2) 0.036(2) -0.0008(16) -0.0012(16) 0.0196(17)
C25 0.056(3) 0.049(2) 0.054(3) 0.0100(19) 0.009(2) 0.017(2)
C26 0.051(3) 0.047(2) 0.086(4) -0.001(2) 0.009(2) 0.008(2)
C27 0.048(3) 0.055(3) 0.072(4) -0.023(2) -0.009(2) 0.023(2)
C28 0.052(3) 0.073(3) 0.048(3) -0.017(2) -0.010(2) 0.037(2)
C29 0.041(2) 0.053(2) 0.042(3) -0.0003(18) 0.0075(17) 0.0231(19)

loop_
_atom_type_symbol
_atom_type_description
_atom_type_scat_dispersion_real
_atom_type_scat_dispersion_imag
_atom_type_scat_source
C C 0.0033 0.0016 'International Tables Vol C Tables 4.2.6.8 and 6.1.1.4'
H H 0.0000 0.0000 'International Tables Vol C Tables 4.2.6.8 and 6.1.1.4'
N N 0.0061 0.0033 'International Tables Vol C Tables 4.2.6.8 and 6.1.1.4'
O O 0.0106 0.0060 'International Tables Vol C Tables 4.2.6.8 and 6.1.1.4'

loop_
_geom_angle_atom_site_label_1
_geom_angle_atom_site_label_2
_geom_angle_atom_site_label_3
_geom_angle
_geom_angle_site_symmetry_1
_geom_angle_site_symmetry_3
_geom_angle_publ_flag
C15 N1 C1 124.9(3) . . ?
C15 N1 C2 117.4(3) . . ?
C1 N1 C2 116.6(3) . . ?
C8 N2 C1 123.9(3) . . ?
C8 N2 C5 118.3(3) . . ?
C1 N2 C5 116.9(3) . . ?
C8 N3 C15 124.8(3) . . ?
C8 N3 C9 117.6(3) . . ?
C15 N3 C9 117.5(4) . . ?
C16 N4 C17 123.6(3) . . ?
C16 N4 C1 111.8(3) . . ?
C17 N4 C1 122.6(3) . . ?
C23 N5 C16 112.1(3) . . ?
C23 N5 C24 124.1(3) . . ?
C16 N5 C24 123.6(3) . . ?
N1 C1 N2 112.9(3) . . ?
N1 C1 N4 111.5(3) . . ?
N2 C1 N4 111.2(3) . . ?
N1 C1 C23 110.5(3) . . ?
N2 C1 C23 109.0(3) . . ?
N4 C1 C23 101.1(3) . . ?
N1 C2 C3 112.0(4) . . ?
N1 C2 C4 111.8(3) . . ?
C3 C2 C4 113.1(4) . . ?
N1 C2 H2 106.5 . . ?
C3 C2 H2 106.5 . . ?
C4 C2 H2 106.5 . . ?
C2 C3 H3A 109.5 . . ?
C2 C3 H3B 109.5 . . ?
H3A C3 H3B 109.5 . . ?
C2 C3 H3C 109.5 . . ?
H3A C3 H3C 109.5 . . ?
H3B C3 H3C 109.5 . . ?
C2 C4 H4A 109.5 . . ?
C2 C4 H4B 109.5 . . ?
H4A C4 H4B 109.5 . . ?
C2 C4 H4C 109.5 . . ?
H4A C4 H4C 109.5 . . ?
H4B C4 H4C 109.5 . . ?
N2 C5 C7 112.4(3) . . ?
N2 C5 C6 113.1(4) . . ?
C7 C5 C6 112.8(4) . . ?
N2 C5 H5 105.9 . . ?
C7 C5 H5 105.9 . . ?
C6 C5 H5 105.9 . . ?
C5 C6 H6A 109.5 . . ?
C5 C6 H6B 109.5 . . ?
H6A C6 H6B 109.5 . . ?
C5 C6 H6C 109.5 . . ?
H6A C6 H6C 109.5 . . ?
H6B C6 H6C 109.5 . . ?
C5 C7 H7A 109.5 . . ?
C5 C7 H7B 109.5 . . ?
H7A C7 H7B 109.5 . . ?
C5 C7 H7C 109.5 . . ?
H7A C7 H7C 109.5 . . ?
H7B C7 H7C 109.5 . . ?
O1 C8 N2 122.6(4) . . ?
O1 C8 N3 120.9(3) . . ?
N2 C8 N3 116.4(3) . . ?
C10' C9 C14 100.3(8) . . ?
C10' C9 C10 24.5(6) . . ?
C14 C9 C10 121.3(8) . . ?
C10' C9 C14' 120.0(7) . . ?
C14 C9 C14' 20.5(6) . . ?
C10 C9 C14' 138.6(8) . . ?
C10' C9 N3 130.2(7) . . ?
C14 C9 N3 129.0(7) . . ?
C10 C9 N3 109.6(6) . . ?
C14' C9 N3 109.7(6) . . ?
C9 C10 C11 120.2(11) . . ?
C9 C10 H10 119.9 . . ?
C11 C10 H10 119.9 . . ?
C9 C10' C11' 115.6(12) . . ?
C9 C10' H10' 122.2 . . ?
C11' C10' H10' 122.2 . . ?
C12 C11 C10 117.3(13) . . ?
C12 C11 H11 121.3 . . ?
C10 C11 H11 121.3 . . ?
C12' C11' C10' 126.1(13) . . ?
C12' C11' H11' 116.9 . . ?
C10' C11' H11' 116.9 . . ?
C13 C12 C11 118.8(11) . . ?
C13 C12 H12 120.6 . . ?
C11 C12 H12 120.6 . . ?
C13' C12' C11' 118.4(12) . . ?
C13' C12' H12' 120.8 . . ?
C11' C12' H12' 120.8 . . ?
C12 C13 C14 124.3(13) . . ?
C12 C13 H13 117.9 . . ?
C14 C13 H13 117.9 . . ?
C12' C13' C14' 118.1(13) . . ?
C12' C13' H13' 121.0 . . ?
C14' C13' H13' 121.0 . . ?
C13 C14 C9 117.5(13) . . ?
C13 C14 H14 121.2 . . ?
C9 C14 H14 121.2 . . ?
C9 C14' C13' 121.5(11) . . ?
C9 C14' H14' 119.3 . . ?
C13' C14' H14' 119.3 . . ?
O2 C15 N1 123.9(4) . . ?
O2 C15 N3 120.3(4) . . ?
N1 C15 N3 115.8(4) . . ?
O3 C16 N4 128.3(3) . . ?
O3 C16 N5 123.7(3) . . ?
N4 C16 N5 107.9(3) . . ?
C22 C17 C18 119.2(4) . . ?
C22 C17 N4 120.2(3) . . ?
C18 C17 N4 120.4(3) . . ?
C19 C18 C17 119.6(4) . . ?
C19 C18 H18 120.2 . . ?
C17 C18 H18 120.2 . . ?
C18 C19 C20 121.2(4) . . ?
C18 C19 H19 119.4 . . ?
C20 C19 H19 119.4 . . ?
C21 C20 C19 119.3(4) . . ?
C21 C20 H20 120.3 . . ?
C19 C20 H20 120.3 . . ?
C20 C21 C22 120.9(4) . . ?
C20 C21 H21 119.6 . . ?
C22 C21 H21 119.6 . . ?
C21 C22 C17 119.7(4) . . ?
C21 C22 H22 120.2 . . ?
C17 C22 H22 120.2 . . ?
O4 C23 N5 128.2(3) . . ?
O4 C23 C1 124.9(3) . . ?
N5 C23 C1 106.9(3) . . ?
C29 C24 C25 122.1(3) . . ?
C29 C24 N5 120.1(3) . . ?
C25 C24 N5 117.8(3) . . ?
C24 C25 C26 118.5(4) . . ?
C24 C25 H25 120.7 . . ?
C26 C25 H25 120.7 . . ?
C27 C26 C25 120.0(5) . . ?
C27 C26 H26 120.0 . . ?
C25 C26 H26 120.0 . . ?
C26 C27 C28 120.1(4) . . ?
C26 C27 H27 119.9 . . ?
C28 C27 H27 119.9 . . ?
C27 C28 C29 120.7(4) . . ?
C27 C28 H28 119.7 . . ?
C29 C28 H28 119.7 . . ?
C24 C29 C28 118.6(4) . . ?
C24 C29 H29 120.7 . . ?
C28 C29 H29 120.7 . . ?
C30 O5 C33 107.5(13) . . ?
C30' O5' C33' 100.5(14) . . ?
O5 C30 C31 105.1(14) . . ?
O5 C30 H30A 110.7 . . ?
C31 C30 H30A 110.7 . . ?
O5 C30 H30B 110.7 . . ?
C31 C30 H30B 110.7 . . ?
H30A C30 H30B 108.8 . . ?
O5' C30' C31' 98.8(14) . . ?
O5' C30' H30C 112.0 . . ?
C31' C30' H30C 112.0 . . ?
O5' C30' H30D 112.0 . . ?
C31' C30' H30D 112.0 . . ?
H30C C30' H30D 109.7 . . ?
C32 C31 C30 108.6(15) . . ?
C32 C31 H31A 110.0 . . ?
C30 C31 H31A 110.0 . . ?
C32 C31 H31B 110.0 . . ?
C30 C31 H31B 110.0 . . ?
H31A C31 H31B 108.3 . . ?
C32' C31' C30' 103.9(16) . . ?
C32' C31' H31C 111.0 . . ?
C30' C31' H31C 111.0 . . ?
C32' C31' H31D 111.0 . . ?
C30' C31' H31D 111.0 . . ?
H31C C31' H31D 109.0 . . ?
C33 C32 C31 102.4(15) . . ?
C33 C32 H32A 111.3 . . ?
C31 C32 H32A 111.3 . . ?
C33 C32 H32B 111.3 . . ?
C31 C32 H32B 111.3 . . ?
H32A C32 H32B 109.2 . . ?
C33' C32' C31' 86.4(14) . . ?
C33' C32' H32C 114.3 . . ?
C31' C32' H32C 114.3 . . ?
C33' C32' H32D 114.3 . . ?
C31' C32' H32D 114.3 . . ?
H32C C32' H32D 111.4 . . ?
O5 C33 C32 108.7(15) . . ?
O5 C33 H33A 110.0 . . ?
C32 C33 H33A 110.0 . . ?
O5 C33 H33B 110.0 . . ?
C32 C33 H33B 110.0 . . ?
H33A C33 H33B 108.3 . . ?
C32' C33' O5' 115.6(14) . . ?
C32' C33' H33C 108.4 . . ?
O5' C33' H33C 108.4 . . ?
C32' C33' H33D 108.4 . . ?
O5' C33' H33D 108.4 . . ?
H33C C33' H33D 107.4 . . ?

loop_
_geom_bond_atom_site_label_1
_geom_bond_atom_site_label_2
_geom_bond_distance
_geom_bond_site_symmetry_2
_geom_bond_publ_flag
O1 C8 1.213(5) . ?
O2 C15 1.210(5) . ?
O3 C16 1.206(4) . ?
O4 C23 1.196(4) . ?
N1 C15 1.367(5) . ?
N1 C1 1.436(5) . ?
N1 C2 1.491(5) . ?
N2 C8 1.371(5) . ?
N2 C1 1.451(4) . ?
N2 C5 1.497(5) . ?
N3 C8 1.388(5) . ?
N3 C15 1.404(5) . ?
N3 C9 1.435(5) . ?
N4 C16 1.376(4) . ?
N4 C17 1.428(5) . ?
N4 C1 1.474(5) . ?
N5 C23 1.371(5) . ?
N5 C16 1.403(5) . ?
N5 C24 1.450(4) . ?
C1 C23 1.559(5) . ?
C2 C3 1.516(7) . ?
C2 C4 1.521(6) . ?
C2 H2 0.9900 . ?
C3 H3A 0.9700 . ?
C3 H3B 0.9700 . ?
C3 H3C 0.9700 . ?
C4 H4A 0.9700 . ?
C4 H4B 0.9700 . ?
C4 H4C 0.9700 . ?
C5 C7 1.512(6) . ?
C5 C6 1.534(6) . ?
C5 H5 0.9900 . ?
C6 H6A 0.9700 . ?
C6 H6B 0.9700 . ?
C6 H6C 0.9700 . ?
C7 H7A 0.9700 . ?
C7 H7B 0.9700 . ?
C7 H7C 0.9700 . ?
C9 C10' 1.381(13) . ?
C9 C14 1.386(14) . ?
C9 C10 1.393(14) . ?
C9 C14' 1.405(14) . ?
C10 C11 1.448(11) . ?
C10 H10 0.9400 . ?
C10' C11' 1.415(12) . ?
C10' H10' 0.9400 . ?
C11 C12 1.422(14) . ?
C11 H11 0.9400 . ?
C11' C12' 1.379(15) . ?
C11' H11' 0.9400 . ?
C12 C13 1.382(16) . ?
C12 H12 0.9400 . ?
C12' C13' 1.349(14) . ?
C12' H12' 0.9400 . ?
C13 C14 1.383(12) . ?
C13 H13 0.9400 . ?
C13' C14' 1.460(11) . ?
C13' H13' 0.9400 . ?
C14 H14 0.9400 . ?
C14' H14' 0.9400 . ?
C17 C22 1.397(5) . ?
C17 C18 1.399(5) . ?
C18 C19 1.372(6) . ?
C18 H18 0.9400 . ?
C19 C20 1.384(7) . ?
C19 H19 0.9400 . ?
C20 C21 1.368(7) . ?
C20 H20 0.9400 . ?
C21 C22 1.386(6) . ?
C21 H21 0.9400 . ?
C22 H22 0.9400 . ?
C24 C29 1.359(6) . ?
C24 C25 1.375(6) . ?
C25 C26 1.394(6) . ?
C25 H25 0.9400 . ?
C26 C27 1.366(7) . ?
C26 H26 0.9400 . ?
C27 C28 1.372(7) . ?
C27 H27 0.9400 . ?
C28 C29 1.385(6) . ?
C28 H28 0.9400 . ?
C29 H29 0.9400 . ?
O5 C30 1.438(16) . ?
O5 C33 1.464(16) . ?
O5' C30' 1.377(15) . ?
O5' C33' 1.484(16) . ?
C30 C31 1.531(16) . ?
C30 H30A 0.9800 . ?
C30 H30B 0.9800 . ?
C30' C31' 1.541(16) . ?
C30' H30C 0.9800 . ?
C30' H30D 0.9800 . ?
C31 C32 1.514(17) . ?
C31 H31A 0.9800 . ?
C31 H31B 0.9800 . ?
C31' C32' 1.473(17) . ?
C31' H31C 0.9800 . ?
C31' H31D 0.9800 . ?
C32 C33 1.480(16) . ?
C32 H32A 0.9800 . ?
C32 H32B 0.9800 . ?
C32' C33' 1.465(16) . ?
C32' H32C 0.9800 . ?
C32' H32D 0.9800 . ?
C33 H33A 0.9800 . ?
C33 H33B 0.9800 . ?
C33' H33C 0.9800 . ?
C33' H33D 0.9800 . ?

loop_
_geom_torsion_atom_site_label_1
_geom_torsion_atom_site_label_2
_geom_torsion_atom_site_label_3
_geom_torsion_atom_site_label_4
_geom_torsion
_geom_torsion_site_symmetry_1
_geom_torsion_site_symmetry_2
_geom_torsion_site_symmetry_3
_geom_torsion_site_symmetry_4
_geom_torsion_publ_flag
C15 N1 C1 N2 12.6(5) . . . . ?
C2 N1 C1 N2 -179.8(3) . . . . ?
C15 N1 C1 N4 138.7(4) . . . . ?
C2 N1 C1 N4 -53.7(4) . . . . ?
C15 N1 C1 C23 -109.7(4) . . . . ?
C2 N1 C1 C23 57.9(4) . . . . ?
C8 N2 C1 N1 -12.6(5) . . . . ?
C5 N2 C1 N1 178.5(3) . . . . ?
C8 N2 C1 N4 -138.9(4) . . . . ?
C5 N2 C1 N4 52.3(4) . . . . ?
C8 N2 C1 C23 110.5(4) . . . . ?
C5 N2 C1 C23 -58.4(4) . . . . ?
C16 N4 C1 N1 120.2(3) . . . . ?
C17 N4 C1 N1 -44.3(4) . . . . ?
C16 N4 C1 N2 -112.9(3) . . . . ?
C17 N4 C1 N2 82.7(4) . . . . ?
C16 N4 C1 C23 2.7(4) . . . . ?
C17 N4 C1 C23 -161.7(3) . . . . ?
C15 N1 C2 C3 62.3(5) . . . . ?
C1 N1 C2 C3 -106.2(4) . . . . ?
C15 N1 C2 C4 -65.8(5) . . . . ?
C1 N1 C2 C4 125.7(4) . . . . ?
C8 N2 C5 C7 66.7(4) . . . . ?
C1 N2 C5 C7 -123.8(4) . . . . ?
C8 N2 C5 C6 -62.5(5) . . . . ?
C1 N2 C5 C6 107.0(4) . . . . ?
C1 N2 C8 O1 -173.0(4) . . . . ?
C5 N2 C8 O1 -4.3(6) . . . . ?
C1 N2 C8 N3 8.2(5) . . . . ?
C5 N2 C8 N3 176.9(3) . . . . ?
C15 N3 C8 O1 178.6(4) . . . . ?
C9 N3 C8 O1 2.3(6) . . . . ?
C15 N3 C8 N2 -2.6(6) . . . . ?
C9 N3 C8 N2 -178.9(4) . . . . ?
C8 N3 C9 C10' 89.1(10) . . . . ?
C15 N3 C9 C10' -87.4(10) . . . . ?
C8 N3 C9 C14 -80.4(10) . . . . ?
C15 N3 C9 C14 103.0(10) . . . . ?
C8 N3 C9 C10 104.6(8) . . . . ?
C15 N3 C9 C10 -72.0(8) . . . . ?
C8 N3 C9 C14' -88.6(8) . . . . ?
C15 N3 C9 C14' 94.8(9) . . . . ?
C10' C9 C10 C11 -23.8(17) . . . . ?
C14 C9 C10 C11 10.1(17) . . . . ?
C14' C9 C10 C11 25(2) . . . . ?
N3 C9 C10 C11 -174.4(10) . . . . ?
C14 C9 C10' C11' -5.1(15) . . . . ?
C10 C9 C10' C11' 146(3) . . . . ?
C14' C9 C10' C11' 0.8(16) . . . . ?
N3 C9 C10' C11' -176.8(9) . . . . ?
C9 C10 C11 C12 -6.4(19) . . . . ?
C9 C10' C11' C12' 4(2) . . . . ?
C10 C11 C12 C13 2(2) . . . . ?
C10' C11' C12' C13' -8(2) . . . . ?
C11 C12 C13 C14 -1(2) . . . . ?
C11' C12' C13' C14' 5(2) . . . . ?
C12 C13 C14 C9 4(2) . . . . ?
C10' C9 C14 C13 4.8(16) . . . . ?
C10 C9 C14 C13 -8.8(18) . . . . ?
C14' C9 C14 C13 -161(4) . . . . ?
N3 C9 C14 C13 176.7(10) . . . . ?
C10' C9 C14' C13' -2.5(19) . . . . ?
C14 C9 C14' C13' 14(2) . . . . ?
C10 C9 C14' C13' -23(2) . . . . ?
N3 C9 C14' C13' 175.5(11) . . . . ?
C12' C13' C14' C9 -1(2) . . . . ?
C1 N1 C15 O2 173.3(4) . . . . ?
C2 N1 C15 O2 5.9(6) . . . . ?
C1 N1 C15 N3 -8.0(6) . . . . ?
C2 N1 C15 N3 -175.5(3) . . . . ?
C8 N3 C15 O2 -178.8(4) . . . . ?
C9 N3 C15 O2 -2.5(6) . . . . ?
C8 N3 C15 N1 2.5(6) . . . . ?
C9 N3 C15 N1 178.8(4) . . . . ?
C17 N4 C16 O3 -18.7(6) . . . . ?
C1 N4 C16 O3 177.0(4) . . . . ?
C17 N4 C16 N5 162.0(3) . . . . ?
C1 N4 C16 N5 -2.3(4) . . . . ?
C23 N5 C16 O3 -178.7(4) . . . . ?
C24 N5 C16 O3 6.0(6) . . . . ?
C23 N5 C16 N4 0.7(4) . . . . ?
C24 N5 C16 N4 -174.6(3) . . . . ?
C16 N4 C17 C22 -24.4(6) . . . . ?
C1 N4 C17 C22 138.2(4) . . . . ?
C16 N4 C17 C18 160.0(4) . . . . ?
C1 N4 C17 C18 -37.3(5) . . . . ?
C22 C17 C18 C19 -0.2(6) . . . . ?
N4 C17 C18 C19 175.4(4) . . . . ?
C17 C18 C19 C20 -0.5(7) . . . . ?
C18 C19 C20 C21 1.5(8) . . . . ?
C19 C20 C21 C22 -1.8(8) . . . . ?
C20 C21 C22 C17 1.1(7) . . . . ?
C18 C17 C22 C21 -0.1(7) . . . . ?
N4 C17 C22 C21 -175.7(4) . . . . ?
C16 N5 C23 O4 -179.7(4) . . . . ?
C24 N5 C23 O4 -4.4(6) . . . . ?
C16 N5 C23 C1 1.0(4) . . . . ?
C24 N5 C23 C1 176.3(3) . . . . ?
N1 C1 C23 O4 60.3(5) . . . . ?
N2 C1 C23 O4 -64.3(5) . . . . ?
N4 C1 C23 O4 178.5(4) . . . . ?
N1 C1 C23 N5 -120.4(3) . . . . ?
N2 C1 C23 N5 115.1(3) . . . . ?
N4 C1 C23 N5 -2.2(4) . . . . ?
C23 N5 C24 C29 101.6(5) . . . . ?
C16 N5 C24 C29 -83.6(5) . . . . ?
C23 N5 C24 C25 -77.4(5) . . . . ?
C16 N5 C24 C25 97.3(5) . . . . ?
C29 C24 C25 C26 -0.1(7) . . . . ?
N5 C24 C25 C26 178.9(4) . . . . ?
C24 C25 C26 C27 -0.1(7) . . . . ?
C25 C26 C27 C28 0.7(7) . . . . ?
C26 C27 C28 C29 -1.1(7) . . . . ?
C25 C24 C29 C28 -0.3(6) . . . . ?
N5 C24 C29 C28 -179.3(3) . . . . ?
C27 C28 C29 C24 0.9(6) . . . . ?
C33 O5 C30 C31 20(2) . . . . ?
C33' O5' C30' C31' 27.3(18) . . . . ?
O5 C30 C31 C32 -4(2) . . . . ?
O5' C30' C31' C32' -57(2) . . . . ?
C30 C31 C32 C33 -13(2) . . . . ?
C30' C31' C32' C33' 53.5(18) . . . . ?
C30 O5 C33 C32 -29(2) . . . . ?
C31 C32 C33 O5 25(2) . . . . ?
C31' C32' C33' O5' -38(2) . . . . ?
C30' O5' C33' C32' 7(2) . . . . ?
